data_1577472
loop_
_publ_author_name
'Kunisawa, Hibiki'
'Yamaura, Jun-ichi'
'Nomura, Toshihiro'

_publ_section_title
;
 Dilead(II) oxyhydroxide bromide
;
_journal_coeditor_code WM4254
_journal_issue 8
_journal_name_full IUCrData
_journal_paper_doi 10.1107/S241431462600790X
_journal_volume 11
_journal_year 2026
_chemical_formula_iupac 'Pb2 O (OH) Br'
_chemical_formula_moiety 'Br H O2 Pb2'
_chemical_formula_sum 'Br H O2 Pb2'
_chemical_formula_weight 526.29
_chemical_name_common Pb~2~O(OH)Br
_chemical_name_systematic 'Dilead(II) oxyhydroxide bromide'
_space_group_crystal_system tetragonal
_space_group_IT_number 132
_space_group_name_Hall '-P 4c 2c'
_space_group_name_H-M_alt 'P 42/m c m'
_atom_sites_solution_primary dual
_audit_creation_method
;
Olex2 1.5
(compiled 2026.03.20 svn.r2bc28608 for OlexSys, GUI svn.r7530)
;
_cell_angle_alpha 90
_cell_angle_beta 90
_cell_angle_gamma 90
_cell_formula_units_Z 4
_cell_length_a 5.8161(3)
_cell_length_b 5.8161(3)
_cell_length_c 12.8870(13)
_cell_measurement_reflns_used 2463
_cell_measurement_temperature 296.0(10)
_cell_measurement_theta_max 34.317
_cell_measurement_theta_min 3.117
_cell_volume 435.93(5)
_computing_cell_refinement
;
CrysAlisPro (Rigaku OD, 2023)
;
_computing_data_collection
;
CrysAlisPro (Rigaku OD, 2023)
;
_computing_data_reduction
;
CrysAlisPro (Rigaku OD, 2023)
;
_computing_molecular_graphics
;
<i>VESTA</i> (Momma & Izumi, 2011)
;
_computing_publication_material
;
OLEX2 (Dolomanov <i>et al.</i>,  2009), publCIF (Westrip, 2010)
;
_computing_structure_refinement
;
SHELXL (Sheldrick, 2015b)
;
_computing_structure_solution
;
<i>SHELXT</i> (Sheldrick, 2015a)
;
_diffrn_ambient_temperature 296.0(10)
_diffrn_detector 'Hybrid Pixel Array Detector'
_diffrn_detector_area_resol_mean 10.0000
_diffrn_measured_fraction_theta_full 1.000
_diffrn_measured_fraction_theta_max 0.979
_diffrn_measurement_device 'four-circle diffractometer'
_diffrn_measurement_device_type 'XtaLAB AFC11 (RCD3): quarter-chi single'
_diffrn_measurement_method '\w scans'
_diffrn_radiation_monochromator mirror
_diffrn_radiation_probe x-ray
_diffrn_radiation_type 'Mo K\a'
_diffrn_radiation_wavelength 0.71073
_diffrn_reflns_av_R_equivalents 0.0620
_diffrn_reflns_av_unetI/netI 0.0529
_diffrn_reflns_limit_h_max 10
_diffrn_reflns_limit_h_min -8
_diffrn_reflns_limit_k_max 10
_diffrn_reflns_limit_k_min -10
_diffrn_reflns_limit_l_max 18
_diffrn_reflns_limit_l_min -22
_diffrn_reflns_number 9139
_diffrn_reflns_theta_full 25.242
_diffrn_reflns_theta_max 38.835
_diffrn_reflns_theta_min 3.162
_diffrn_source 'Rotating-anode X-ray tube'
_exptl_absorpt_coefficient_mu 86.129
_exptl_absorpt_correction_T_max 1.0000
_exptl_absorpt_correction_T_min 0.5424
_exptl_absorpt_correction_type multi-scan
_exptl_absorpt_process_details
;
(CrysAlisPro; Rigaku OD, 2023)
;
_exptl_crystal_colour yellow
_exptl_crystal_density_diffrn 8.019
_exptl_crystal_description plate
_exptl_crystal_F_000 860
_exptl_crystal_size_max 0.100
_exptl_crystal_size_mid 0.075
_exptl_crystal_size_min 0.012
_refine_diff_density_max 6.548
_refine_diff_density_min -4.220
_refine_ls_extinction_method none
_refine_ls_goodness_of_fit_ref 1.119
_refine_ls_hydrogen_treatment undef
_refine_ls_matrix_type full
_refine_ls_number_parameters 18
_refine_ls_number_reflns 705
_refine_ls_number_restraints 0
_refine_ls_restrained_S_all 1.119
_refine_ls_R_factor_all 0.0736
_refine_ls_R_factor_gt 0.0435
_refine_ls_shift/su_max 0.000
_refine_ls_shift/su_mean 0.000
_refine_ls_structure_factor_coef Fsqd
_refine_ls_weighting_details 'w=1/[\s^2^(Fo^2^)+(0.0369P)^2^+26.4764P] where P=(Fo^2^+2Fc^2^)/3'
_refine_ls_weighting_scheme calc
_refine_ls_wR_factor_gt 0.1176
_refine_ls_wR_factor_ref 0.1305
_reflns_number_gt 460
_reflns_number_total 705
_reflns_threshold_expression 'I > 2\s(I)'
_cod_data_source_file wm4254.cif
_cod_data_source_block I
_cod_original_cell_volume 435.93(6)
_cod_database_code 1577472
_shelx_space_group_comment
;
The symmetry employed for this shelxl refinement is uniquely defined
by the following loop, which should always be used as a source of
symmetry information in preference to the above space-group names.
They are only intended as comments.
;
_shelx_estimated_absorpt_t_min 0.038
_shelx_estimated_absorpt_t_max 0.394

loop_
_space_group_symop_operation_xyz
'x, y, z'
'-x, -y, z'
'-y, x, z+1/2'
'y, -x, z+1/2'
'-x, y, -z+1/2'
'x, -y, -z+1/2'
'y, x, -z'
'-y, -x, -z'
'-x, -y, -z'
'x, y, -z'
'y, -x, -z-1/2'
'-y, x, -z-1/2'
'x, -y, z-1/2'
'-x, y, z-1/2'
'-y, -x, z'
'y, x, z'

loop_
_atom_site_type_symbol
_atom_site_label
_atom_site_fract_x
_atom_site_fract_y
_atom_site_fract_z
_atom_site_U_iso_or_equiv
_atom_site_adp_type
_atom_site_calc_flag
_atom_site_occupancy
_atom_site_disorder_assembly
_atom_site_disorder_group
Pb Pb 0.26668(8) 0.26668(8) 0.15022(4) 0.01991(19) Uani d 1 . .
Br Br 0.2582(3) 0.7418(3) 0.000000 0.0233(4) Uani d 1 . .
O O1 0.500000 0.500000 0.250000 0.018(7) Uani d 1 . .
O O2 0.000000 0.500000 0.250000 0.023(8) Uani d 1 . .
O O3H 0.000000 0.000000 0.250000 0.020(7) Uani d 1 . .

loop_
_atom_site_aniso_label
_atom_site_aniso_U_11
_atom_site_aniso_U_22
_atom_site_aniso_U_33
_atom_site_aniso_U_12
_atom_site_aniso_U_13
_atom_site_aniso_U_23
Pb 0.0215(2) 0.0215(2) 0.0168(3) -0.0095(3) -0.00071(12) -0.00071(12)
Br 0.0204(6) 0.0204(6) 0.0290(11) 0.0022(15) 0.000 0.000
O1 0.020(10) 0.020(10) 0.015(16) 0.000 0.000 0.000
O2 0.016(10) 0.024(12) 0.03(2) 0.000 0.000 0.000
O3H 0.022(11) 0.022(11) 0.017(17) 0.000 0.000 0.000

loop_
_atom_type_symbol
_atom_type_description
_atom_type_scat_dispersion_real
_atom_type_scat_dispersion_imag
_atom_type_scat_source
Br Br -0.2901 2.4595 'International Tables Vol C Tables 4.2.6.8 and 6.1.1.4'
O O 0.0106 0.0060 'International Tables Vol C Tables 4.2.6.8 and 6.1.1.4'
Pb Pb -3.3944 10.1111 'International Tables Vol C Tables 4.2.6.8 and 6.1.1.4'

loop_
_geom_angle_atom_site_label_1
_geom_angle_atom_site_label_2
_geom_angle_atom_site_label_3
_geom_angle_site_symmetry_1
_geom_angle_site_symmetry_3
_geom_angle
_geom_angle_publ_flag
Br Pb Br . 9_665 72.22(6) ?
Br Pb Br 9_565 1_545 71.96(6) ?
Br Pb Br . 9_565 72.039(8) ?
Br Pb Br 9_665 1_545 72.039(8) ?
Br Pb Br . 1_545 112.590(16) ?
Br Pb Br 9_665 9_565 112.590(16) ?
O1 Pb Br . . 81.191(16) ?
O1 Pb Br . 9_665 81.191(16) ?
O1 Pb Br . 1_545 143.33(3) ?
O1 Pb Br . 9_565 143.33(3) ?
O1 Pb O2 . . 75.655(14) ?
O1 Pb O2 . 11_556 75.655(14) ?
O1 Pb O3H . . 115.80(2) ?
O2 Pb Br . 9_565 75.63(3) ?
O2 Pb Br 11_556 1_545 75.63(3) ?
O2 Pb Br 11_556 . 146.59(3) ?
O2 Pb Br . 9_665 146.59(3) ?
O2 Pb Br . 1_545 138.29(3) ?
O2 Pb Br 11_556 9_565 138.29(3) ?
O2 Pb Br . . 80.62(3) ?
O2 Pb Br 11_556 9_665 80.62(3) ?
O2 Pb O2 11_556 . 115.67(2) ?
O2 Pb O3H . . 71.552(14) ?
O2 Pb O3H 11_556 . 71.552(14) ?
O3H Pb Br . 1_545 75.368(15) ?
O3H Pb Br . 9_565 75.368(15) ?
O3H Pb Br . . 141.34(3) ?
O3H Pb Br . 9_665 141.34(3) ?
Pb Br Pb 2_665 4_564 124.37(4) ?
Pb Br Pb 9_665 10_565 72.180(8) ?
Pb Br Pb 1_565 2_565 74.70(4) ?
Pb Br Pb . 4_564 124.37(4) ?
Pb Br Pb 10 2_565 107.961(8) ?
Pb Br Pb 9_565 4_564 58.241(14) ?
Pb Br Pb 10 10_565 112.591(17) ?
Pb Br Pb 2_565 4_564 122.98(3) ?
Pb Br Pb . 1_565 112.590(16) ?
Pb Br Pb 2_665 11_566 54.357(14) ?
Pb Br Pb 9_665 2_565 176.910(14) ?
Pb Br Pb . 11_566 54.357(14) ?
Pb Br Pb 1_565 9_565 108.04(6) ?
Pb Br Pb 10 1_565 176.910(15) ?
Pb Br Pb . 10_565 176.910(15) ?
Pb Br Pb 2_665 1_565 72.179(8) ?
Pb Br Pb 9_665 1_565 107.961(8) ?
Pb Br Pb 9_565 10_565 74.70(4) ?
Pb Br Pb 2_565 11_566 58.241(14) ?
Pb Br Pb 10 11_566 124.37(4) ?
Pb Br Pb 10_565 2_565 108.04(6) ?
Pb Br Pb 2_665 9_565 176.910(15) ?
Pb Br Pb 10 4_564 54.357(14) ?
Pb Br Pb 9_665 11_566 124.37(4) ?
Pb Br Pb 9_665 4_564 54.357(14) ?
Pb Br Pb . 9_565 107.961(8) ?
Pb Br Pb 1_565 4_564 122.98(3) ?
Pb Br Pb 9_565 11_566 122.98(3) ?
Pb Br Pb 10 2_665 107.78(6) ?
Pb Br Pb 2_665 2_565 112.591(17) ?
Pb Br Pb 10 9_665 69.33(4) ?
Pb Br Pb 2_665 10_565 107.961(8) ?
Pb Br Pb 2_665 9_665 70.02(4) ?
Pb Br Pb 9_665 9_565 112.591(17) ?
Pb Br Pb 10 . 70.02(4) ?
Pb Br Pb . 2_565 72.179(8) ?
Pb Br Pb 2_665 . 69.33(4) ?
Pb Br Pb 10 9_565 72.180(8) ?
Pb Br Pb 9_665 . 107.78(6) ?
Pb Br Pb 1_565 10_565 64.75(3) ?
Pb Br Pb 4_564 11_566 178.24(6) ?
Pb Br Pb 9_565 2_565 64.75(3) ?
Pb Br Pb 1_565 11_566 58.241(14) ?
Pb Br Pb 10_565 4_564 58.241(14) ?
Pb Br Pb 10_565 11_566 122.98(3) ?
Pb O1 Pb . 2_665 112.35(3) ?
Pb O1 Pb 11_556 1_565 147.401(13) ?
Pb O1 Pb 12_666 1_655 94.056(4) ?
Pb O1 Pb 1_655 1_565 116.547(13) ?
Pb O1 Pb 11_666 12_556 149.152(13) ?
Pb O1 Pb 11_566 1_655 148.721(10) ?
Pb O1 Pb 12_656 1_565 148.721(10) ?
Pb O1 Pb . 12_656 108.051(15) ?
Pb O1 Pb 2_665 12_556 148.721(10) ?
Pb O1 Pb 12_666 12_556 116.547(13) ?
Pb O1 Pb . 1_655 103.228(10) ?
Pb O1 Pb 2_665 12_656 108.051(15) ?
Pb O1 Pb 2_655 1_655 53.957(13) ?
Pb O1 Pb 2_665 1_565 58.337(6) ?
Pb O1 Pb 2_565 1_565 53.957(13) ?
Pb O1 Pb . 11_566 108.051(15) ?
Pb O1 Pb 11_556 2_655 45.493(14) ?
Pb O1 Pb . 12_556 56.043(19) ?
Pb O1 Pb 11_566 12_556 58.337(6) ?
Pb O1 Pb 2_665 11_566 108.051(15) ?
Pb O1 Pb 11_556 12_556 53.957(13) ?
Pb O1 Pb 2_655 12_556 94.056(4) ?
Pb O1 Pb 12_656 1_655 56.044(19) ?
Pb O1 Pb 12_656 11_566 112.35(3) ?
Pb O1 Pb 2_565 1_655 149.152(13) ?
Pb O1 Pb 11_556 1_655 94.056(4) ?
Pb O1 Pb . 1_565 103.228(10) ?
Pb O1 Pb . 12_666 148.721(10) ?
Pb O1 Pb 12_666 1_565 45.493(14) ?
Pb O1 Pb 11_666 1_565 94.056(4) ?
Pb O1 Pb 11_566 2_655 148.721(10) ?
Pb O1 Pb 2_665 12_666 56.044(19) ?
Pb O1 Pb 2_665 2_565 103.228(10) ?
Pb O1 Pb 2_565 2_655 116.547(13) ?
Pb O1 Pb 12_656 2_565 148.721(10) ?
Pb O1 Pb 12_656 12_666 103.228(10) ?
Pb O1 Pb 11_566 2_565 56.044(19) ?
Pb O1 Pb 12_656 12_556 103.228(10) ?
Pb O1 Pb 12_666 2_565 94.056(3) ?
Pb O1 Pb 11_566 12_666 58.337(6) ?
Pb O1 Pb 11_666 2_565 147.401(13) ?
Pb O1 Pb 2_565 12_556 45.493(14) ?
Pb O1 Pb . 11_556 56.043(19) ?
Pb O1 Pb . 11_666 148.721(10) ?
Pb O1 Pb 2_665 11_556 148.721(10) ?
Pb O1 Pb 2_665 1_655 58.337(6) ?
Pb O1 Pb 12_656 11_556 58.337(6) ?
Pb O1 Pb 2_665 11_666 56.044(19) ?
Pb O1 Pb 11_566 11_556 103.228(10) ?
Pb O1 Pb 11_666 1_655 45.493(14) ?
Pb O1 Pb 12_666 11_556 149.152(13) ?
Pb O1 Pb 12_656 11_666 58.337(6) ?
Pb O1 Pb 11_666 11_556 116.547(13) ?
Pb O1 Pb 12_556 1_655 147.401(13) ?
Pb O1 Pb 2_565 11_556 94.056(4) ?
Pb O1 Pb 11_566 11_666 103.228(10) ?
Pb O1 Pb . 2_655 58.337(6) ?
Pb O1 Pb 11_566 1_565 56.044(19) ?
Pb O1 Pb 2_665 2_655 103.228(10) ?
Pb O1 Pb 12_666 11_666 53.957(13) ?
Pb O1 Pb 12_656 2_655 56.044(19) ?
Pb O1 Pb 2_655 1_565 149.152(13) ?
Pb O1 Pb 12_666 2_655 147.401(13) ?
Pb O1 Pb . 2_565 58.337(6) ?
Pb O1 Pb 11_666 2_655 94.056(3) ?
Pb O1 Pb 12_556 1_565 94.056(4) ?
Pb O2 Pb . 11_566 100.64(3) ?
Pb O2 Pb 1_455 2 51.065(2) ?
Pb O2 Pb 1_455 12_566 92.740(7) ?
Pb O2 Pb 1_565 11_556 143.039(7) ?
Pb O2 Pb 12_656 1_565 92.740(7) ?
Pb O2 Pb 2_565 12_566 55.085(16) ?
Pb O2 Pb 12_556 11_556 63.525(18) ?
Pb O2 Pb . 12_556 112.08(3) ?
Pb O2 Pb 11_566 1_565 55.085(16) ?
Pb O2 Pb 1_455 1_565 118.901(6) ?
Pb O2 Pb . 12_566 148.277(12) ?
Pb O2 Pb 11_566 12_556 116.07(2) ?
Pb O2 Pb 2 12_566 143.039(7) ?
Pb O2 Pb 11_566 11_556 99.647(17) ?
Pb O2 Pb 2_665 11_556 92.740(7) ?
Pb O2 Pb . 2_565 116.07(2) ?
Pb O2 Pb 11_466 2 92.740(7) ?
Pb O2 Pb . 1_565 99.647(17) ?
Pb O2 Pb 2_565 1_565 63.525(19) ?
Pb O2 Pb 11_566 2_565 112.08(3) ?
Pb O2 Pb 11_466 1_565 95.585(7) ?
Pb O2 Pb 2 1_565 149.527(14) ?
Pb O2 Pb 12_556 12_566 99.647(17) ?
Pb O2 Pb 12_556 2_565 100.64(3) ?
Pb O2 Pb 2_665 12_566 95.585(8) ?
Pb O2 Pb 11_466 12_566 51.065(2) ?
Pb O2 Pb . 11_556 55.085(16) ?
Pb O2 Pb . 1_455 106.011(17) ?
Pb O2 Pb 1_455 11_556 95.585(7) ?
Pb O2 Pb 12_656 11_556 51.065(2) ?
Pb O2 Pb 2 11_556 48.630(9) ?
Pb O2 Pb 11_566 1_455 153.350(11) ?
Pb O2 Pb 11_566 2_665 53.030(17) ?
Pb O2 Pb 2_665 2 118.901(6) ?
Pb O2 Pb 12_556 2_665 153.350(11) ?
Pb O2 Pb 12_556 1_455 53.030(17) ?
Pb O2 Pb 2_565 2_665 106.011(17) ?
Pb O2 Pb 12_556 1_565 148.277(12) ?
Pb O2 Pb 1_455 2_665 147.940(14) ?
Pb O2 Pb 2_565 1_455 55.377(19) ?
Pb O2 Pb 12_656 2_665 47.339(10) ?
Pb O2 Pb 2_665 1_565 51.065(2) ?
Pb O2 Pb . 11_466 153.350(11) ?
Pb O2 Pb . 12_656 53.029(17) ?
Pb O2 Pb 11_566 11_466 106.011(17) ?
Pb O2 Pb 11_566 12_566 63.525(19) ?
Pb O2 Pb 12_556 11_466 55.377(19) ?
Pb O2 Pb 11_566 12_656 55.377(19) ?
Pb O2 Pb 2_565 11_466 53.030(17) ?
Pb O2 Pb 12_656 12_566 118.901(6) ?
Pb O2 Pb 1_455 11_466 47.339(9) ?
Pb O2 Pb 12_556 12_656 106.011(17) ?
Pb O2 Pb 12_656 11_466 147.940(14) ?
Pb O2 Pb 1_565 12_566 48.630(8) ?
Pb O2 Pb 2_665 11_466 146.116(7) ?
Pb O2 Pb 2_565 12_656 153.350(11) ?
Pb O2 Pb . 2 63.525(19) ?
Pb O2 Pb 2_565 11_556 148.277(12) ?
Pb O2 Pb 11_566 2 148.277(12) ?
Pb O2 Pb 1_455 12_656 146.116(7) ?
Pb O2 Pb 12_556 2 55.085(16) ?
Pb O2 Pb 11_466 11_556 118.901(6) ?
Pb O2 Pb 2_565 2 99.647(17) ?
Pb O2 Pb . 2_665 55.377(19) ?
Pb O2 Pb 12_656 2 95.585(7) ?
Pb O2 Pb 12_566 11_556 149.527(14) ?
Pb O3H Pb . 2 119.24(3) ?
Pb O3H Pb 2_565 2_655 121.353(13) ?
Pb O3H Pb 12_656 2_565 94.262(4) ?
Pb O3H Pb 1_455 2_655 148.360(14) ?
Pb O3H Pb 11_566 1_455 94.262(4) ?
Pb O3H Pb 11_556 2_565 152.875(9) ?
Pb O3H Pb 12_556 2_655 152.875(9) ?
Pb O3H Pb . 12_556 104.820(12) ?
Pb O3H Pb 2 1_455 60.734(7) ?
Pb O3H Pb 12_656 1_455 141.606(14) ?
Pb O3H Pb . 2_565 60.734(7) ?
Pb O3H Pb 2 12_556 104.820(12) ?
Pb O3H Pb 1_545 2_565 148.360(14) ?
Pb O3H Pb 2 2_655 102.305(10) ?
Pb O3H Pb 12_546 2_655 94.262(4) ?
Pb O3H Pb . 11_556 104.820(12) ?
Pb O3H Pb 11_456 1_545 94.262(4) ?
Pb O3H Pb . 1_455 102.305(10) ?
Pb O3H Pb 11_556 1_455 152.875(9) ?
Pb O3H Pb 2 11_556 104.820(12) ?
Pb O3H Pb 11_456 1_455 50.571(15) ?
Pb O3H Pb 1_545 1_455 121.353(13) ?
Pb O3H Pb 12_556 2_565 52.101(18) ?
Pb O3H Pb 12_556 11_556 119.24(3) ?
Pb O3H Pb 12_546 2_565 141.606(14) ?
Pb O3H Pb 11_456 2_565 94.262(4) ?
Pb O3H Pb . 2_655 60.734(7) ?
Pb O3H Pb . 12_656 52.101(18) ?
Pb O3H Pb 12_656 2_655 50.571(15) ?
Pb O3H Pb 11_566 2_655 94.262(4) ?
Pb O3H Pb 1_545 2_655 48.014(14) ?
Pb O3H Pb 2 12_656 152.875(9) ?
Pb O3H Pb 2 12_546 52.101(18) ?
Pb O3H Pb 12_546 1_545 50.571(15) ?
Pb O3H Pb 12_556 12_546 102.305(10) ?
Pb O3H Pb 12_556 12_656 102.305(10) ?
Pb O3H Pb 11_556 12_546 60.734(7) ?
Pb O3H Pb 12_556 1_455 52.101(18) ?
Pb O3H Pb 12_656 12_546 121.353(13) ?
Pb O3H Pb 11_556 12_656 60.734(7) ?
Pb O3H Pb 11_566 12_546 148.360(14) ?
Pb O3H Pb 12_546 1_455 94.262(4) ?
Pb O3H Pb . 11_456 152.876(9) ?
Pb O3H Pb . 11_566 52.101(18) ?
Pb O3H Pb 2 11_456 52.101(18) ?
Pb O3H Pb 2 2_565 102.305(10) ?
Pb O3H Pb 12_556 11_456 60.734(7) ?
Pb O3H Pb 2 11_566 152.875(9) ?
Pb O3H Pb 11_556 11_456 102.305(10) ?
Pb O3H Pb 11_566 2_565 50.571(15) ?
Pb O3H Pb 12_656 11_456 148.360(14) ?
Pb O3H Pb 12_556 11_566 60.734(7) ?
Pb O3H Pb 11_566 11_456 121.353(13) ?
Pb O3H Pb 1_455 2_565 48.014(14) ?
Pb O3H Pb 12_546 11_456 48.014(14) ?
Pb O3H Pb 11_556 11_566 102.305(10) ?
Pb O3H Pb . 1_545 102.305(10) ?
Pb O3H Pb 11_556 2_655 52.101(18) ?
Pb O3H Pb 2 1_545 60.734(7) ?
Pb O3H Pb 12_656 11_566 48.014(14) ?
Pb O3H Pb 12_556 1_545 152.875(9) ?
Pb O3H Pb 11_456 2_655 141.606(14) ?
Pb O3H Pb 11_556 1_545 52.101(18) ?
Pb O3H Pb . 12_546 152.876(9) ?
Pb O3H Pb 12_656 1_545 94.262(4) ?
Pb O3H Pb 11_566 1_545 141.606(14) ?

loop_
_geom_bond_atom_site_label_1
_geom_bond_atom_site_label_2
_geom_bond_site_symmetry_2
_geom_bond_distance
_geom_bond_publ_flag
Pb Br 9_665 3.3741(15) y
Pb Br . 3.3741(15) y
Pb Br 1_545 3.6154(15) y
Pb Br 9_565 3.6154(15) y
Pb O1 . 2.3101(6) y
Pb O2 11_556 2.4291(3) y
Pb O2 . 2.4291(3) y
Pb O3H . 2.5426(6) y
